data_1574243
loop_
_publ_author_name
'Banik, Dipanjan'
'Banerjee, Shilpita'
'Halder, Satyajit'
'Ganguly, Rajdeep'
'Karak, Anirban'
'Ghosh, Pintu'
'Jana, Kuladip'
'Mahapatra, Ajit Kumar'

_publ_section_title
;
 A dual-responsive ratiometric fluorescent probe for the detection of
 hypochlorite and hydrazine in environmental samples, live cells, and
 plant tissues.
;
_journal_issue 16
_journal_name_full 'Analytical methods : advancing methods and applications'
_journal_page_first 3290
_journal_page_last 3304
_journal_paper_doi 10.1039/d5ay00153f
_journal_volume 17
_journal_year 2025
_chemical_formula_sum 'C H N O'
_chemical_formula_weight 43.03
_space_group_crystal_system monoclinic
_space_group_IT_number 14
_space_group_name_Hall '-P 2ybc'
_space_group_name_H-M_alt 'P 1 21/c 1'
_atom_sites_solution_hydrogens mixed
_audit_creation_method SHELXL-2016/6
_audit_update_record
;
2024-05-13 deposited with the CCDC.	2024-11-16 downloaded from the CCDC.
;
_cell_angle_alpha 90
_cell_angle_beta 109.195(2)
_cell_angle_gamma 90
_cell_formula_units_Z 49
_cell_length_a 8.5019(6)
_cell_length_b 31.998(2)
_cell_length_c 9.5689(6)
_cell_measurement_temperature 250(2)
_cell_volume 2458.4(3)
_computing_structure_refinement 'SHELXL-2016/6 (Sheldrick, 2016)'
_computing_structure_solution 'SHELXT 2014/5 (Sheldrick, 2014)'
_diffrn_ambient_temperature 250(2)
_diffrn_measured_fraction_theta_full 0.997
_diffrn_measured_fraction_theta_max 0.995
_diffrn_radiation_type MoK\a
_diffrn_radiation_wavelength 0.71073
_diffrn_reflns_av_R_equivalents 0.0720
_diffrn_reflns_av_unetI/netI 0.0561
_diffrn_reflns_Laue_measured_fraction_full 0.997
_diffrn_reflns_Laue_measured_fraction_max 0.995
_diffrn_reflns_limit_h_max 10
_diffrn_reflns_limit_h_min -10
_diffrn_reflns_limit_k_max 35
_diffrn_reflns_limit_k_min -41
_diffrn_reflns_limit_l_max 12
_diffrn_reflns_limit_l_min -12
_diffrn_reflns_number 27869
_diffrn_reflns_point_group_measured_fraction_full 0.997
_diffrn_reflns_point_group_measured_fraction_max 0.995
_diffrn_reflns_theta_full 25.242
_diffrn_reflns_theta_max 27.207
_diffrn_reflns_theta_min 2.537
_exptl_absorpt_coefficient_mu 0.128
_exptl_crystal_colour RED
_exptl_crystal_density_diffrn 1.424
_exptl_crystal_F_000 1078
_refine_diff_density_max 0.165
_refine_diff_density_min -0.194
_refine_diff_density_rms 0.040
_refine_ls_extinction_method none
_refine_ls_goodness_of_fit_ref 0.950
_refine_ls_hydrogen_treatment mixed
_refine_ls_matrix_type full
_refine_ls_number_parameters 371
_refine_ls_number_reflns 5448
_refine_ls_number_restraints 0
_refine_ls_restrained_S_all 0.950
_refine_ls_R_factor_all 0.1037
_refine_ls_R_factor_gt 0.0511
_refine_ls_shift/su_max 0.000
_refine_ls_shift/su_mean 0.000
_refine_ls_structure_factor_coef Fsqd
_refine_ls_weighting_details 'w=1/[\s^2^(Fo^2^)+(0.1000P)^2^+1.0379P] where P=(Fo^2^+2Fc^2^)/3'
_refine_ls_weighting_scheme calc
_refine_ls_wR_factor_gt 0.1351
_refine_ls_wR_factor_ref 0.1926
_reflns_Friedel_coverage 0.000
_reflns_number_gt 3259
_reflns_number_total 5448
_reflns_threshold_expression 'I > 2\s(I)'
_cod_data_source_file d5ay00153f2.cif
_cod_data_source_block akmdb_a
_cod_depositor_comments 'Adding full bibliography for 1574243.cif.'
_cod_original_sg_symbol_H-M 'P 21/c'
_cod_database_code 1574243
_shelx_shelxl_version_number 2016/6
_shelx_space_group_comment
;
The symmetry employed for this shelxl refinement is uniquely defined
by the following loop, which should always be used as a source of
symmetry information in preference to the above space-group names.
They are only intended as comments.
;

loop_
_space_group_symop_operation_xyz
'x, y, z'
'-x, y+1/2, -z+1/2'
'-x, -y, -z'
'x, -y-1/2, z-1/2'

loop_
_atom_site_label
_atom_site_type_symbol
_atom_site_fract_x
_atom_site_fract_y
_atom_site_fract_z
_atom_site_U_iso_or_equiv
_atom_site_adp_type
_atom_site_occupancy
_atom_site_site_symmetry_order
_atom_site_calc_flag
_atom_site_refinement_flags_posn
_atom_site_refinement_flags_adp
_atom_site_refinement_flags_occupancy
_atom_site_disorder_assembly
_atom_site_disorder_group
O2 O 1.0373(2) 0.63603(6) 0.13087(19) 0.0637(5) Uani 1 1 d . . . . .
O1 O 1.0755(2) 0.60472(6) 0.62466(19) 0.0599(5) Uani 1 1 d . . . . .
O5 O 0.2329(4) 0.44847(7) 0.1028(2) 0.0720(6) Uani 1 1 d . . . . .
O3 O 0.0795(3) 0.58605(7) 0.9077(2) 0.0729(6) Uani 1 1 d . . . . .
N2 N 0.5833(2) 0.42833(6) 0.5985(2) 0.0434(5) Uani 1 1 d . . . . .
N1 N 0.4706(2) 0.41245(6) 0.3581(2) 0.0449(5) Uani 1 1 d . . . . .
O4 O 0.2402(4) 0.53263(8) 0.1375(2) 0.0858(8) Uani 1 1 d . . . . .
C19 C 0.8275(3) 0.54114(7) 0.3407(3) 0.0418(5) Uani 1 1 d . . . . .
C16 C 0.6600(3) 0.47344(7) 0.4179(2) 0.0410(5) Uani 1 1 d . . . . .
C15 C 0.5717(3) 0.43833(7) 0.4565(2) 0.0422(5) Uani 1 1 d . . . . .
C12 C 0.3024(3) 0.35026(7) 0.3912(3) 0.0451(6) Uani 1 1 d . . . . .
C13 C 0.4146(3) 0.38474(7) 0.4414(3) 0.0431(5) Uani 1 1 d . . . . .
C23 C 1.0111(3) 0.60659(7) 0.3561(2) 0.0423(5) Uani 1 1 d . . . . .
C22 C 0.9082(3) 0.57497(7) 0.2891(3) 0.0436(5) Uani 1 1 d . . . . .
H22 H 0.883313 0.574888 0.185878 0.052 Uiso 1 1 calc R U . . .
C14 C 0.4825(3) 0.39409(7) 0.5901(3) 0.0422(5) Uani 1 1 d . . . . .
C25 C 1.1887(3) 0.65823(7) 0.5102(3) 0.0446(5) Uani 1 1 d . . . . .
C31 C 1.0706(3) 0.63655(7) 0.2652(3) 0.0459(6) Uani 1 1 d . . . . .
C30 C 1.1781(3) 0.66766(7) 0.3666(3) 0.0442(5) Uani 1 1 d . . . . .
C7 C 0.2677(3) 0.32545(7) 0.5009(3) 0.0498(6) Uani 1 1 d . . . . .
C24 C 1.0877(3) 0.62030(7) 0.5122(3) 0.0446(5) Uani 1 1 d . . . . .
C18 C 0.8364(3) 0.53455(8) 0.4878(3) 0.0467(6) Uani 1 1 d . . . . .
H18 H 0.899366 0.552834 0.562107 0.056 Uiso 1 1 calc R U . . .
C11 C 0.2267(3) 0.34138(8) 0.2409(3) 0.0539(6) Uani 1 1 d . . . . .
H11 H 0.250756 0.358027 0.169524 0.065 Uiso 1 1 calc R U . . .
C6 C 0.3415(3) 0.33574(7) 0.6577(3) 0.0501(6) Uani 1 1 d . . . . .
C17 C 0.7536(3) 0.50141(7) 0.5248(3) 0.0465(6) Uani 1 1 d . . . . .
H17 H 0.760399 0.497650 0.624019 0.056 Uiso 1 1 calc R U . . .
C21 C 0.6517(3) 0.47968(8) 0.2720(3) 0.0521(6) Uani 1 1 d . . . . .
H21 H 0.590331 0.461048 0.198188 0.063 Uiso 1 1 calc R U . . .
C1 C 0.4467(3) 0.37098(7) 0.7042(3) 0.0467(6) Uani 1 1 d . . . . .
C20 C 0.7329(3) 0.51309(8) 0.2344(3) 0.0530(6) Uani 1 1 d . . . . .
H20 H 0.724148 0.517018 0.134781 0.064 Uiso 1 1 calc R U . . .
C29 C 1.2629(3) 0.70165(8) 0.3344(3) 0.0550(6) Uani 1 1 d . . . . .
H29 H 1.255644 0.707951 0.236480 0.066 Uiso 1 1 calc R U . . .
C26 C 1.2849(3) 0.68234(8) 0.6276(3) 0.0560(7) Uani 1 1 d . . . . .
H26 H 1.292691 0.675943 0.725503 0.067 Uiso 1 1 calc R U . . .
C2 C 0.5083(3) 0.38226(9) 0.8536(3) 0.0589(7) Uani 1 1 d . . . . .
H2 H 0.576324 0.406015 0.882590 0.071 Uiso 1 1 calc R U . . .
C8 C 0.1567(3) 0.29166(8) 0.4498(4) 0.0620(8) Uani 1 1 d . . . . .
H8 H 0.132352 0.274310 0.519216 0.074 Uiso 1 1 calc R U . . .
C27 C 1.3688(3) 0.71608(9) 0.5960(3) 0.0607(7) Uani 1 1 d . . . . .
H27 H 1.434840 0.732868 0.673812 0.073 Uiso 1 1 calc R U . . .
C28 C 1.3577(3) 0.72569(9) 0.4513(3) 0.0610(7) Uani 1 1 d . . . . .
H28 H 1.415692 0.748929 0.432968 0.073 Uiso 1 1 calc R U . . .
C10 C 0.1166(4) 0.30831(9) 0.1961(4) 0.0653(7) Uani 1 1 d . . . . .
H10 H 0.064664 0.302734 0.094924 0.078 Uiso 1 1 calc R U . . .
C5 C 0.3094(4) 0.31210(9) 0.7702(3) 0.0633(8) Uani 1 1 d . . . . .
H5 H 0.243531 0.287912 0.743846 0.076 Uiso 1 1 calc R U . . .
C9 C 0.0836(4) 0.28343(9) 0.3023(4) 0.0682(8) Uani 1 1 d . . . . .
H9 H 0.010233 0.260686 0.272392 0.082 Uiso 1 1 calc R U . . .
C3 C 0.4698(4) 0.35866(10) 0.9589(3) 0.0711(8) Uani 1 1 d . . . . .
H3 H 0.510091 0.366486 1.059073 0.085 Uiso 1 1 calc R U . . .
C4 C 0.3709(4) 0.32323(10) 0.9154(4) 0.0711(9) Uani 1 1 d . . . . .
H4 H 0.346284 0.306808 0.986974 0.085 Uiso 1 1 calc R U . . .
H5B H 0.137(5) 0.4391(14) 0.115(4) 0.112(15) Uiso 1 1 d . . . . .
H5A H 0.323(6) 0.4355(15) 0.187(5) 0.137(16) Uiso 1 1 d . . . . .
H4A H 0.226(5) 0.5034(15) 0.120(4) 0.125(15) Uiso 1 1 d . . . . .
H4B H 0.194(5) 0.5464(12) 0.059(4) 0.096(12) Uiso 1 1 d . . . . .
H3B H 0.096(6) 0.5979(14) 0.809(6) 0.149(17) Uiso 1 1 d . . . . .
H3A H 0.082(6) 0.6095(16) 0.970(5) 0.140(17) Uiso 1 1 d . . . . .
H7 H 0.645(4) 0.4443(10) 0.691(3) 0.078(9) Uiso 1 1 d . . . . .

loop_
_atom_site_aniso_label
_atom_site_aniso_U_11
_atom_site_aniso_U_22
_atom_site_aniso_U_33
_atom_site_aniso_U_23
_atom_site_aniso_U_13
_atom_site_aniso_U_12
O2 0.0845(13) 0.0654(12) 0.0471(10) 0.0040(8) 0.0296(9) -0.0114(10)
O1 0.0740(12) 0.0621(12) 0.0483(10) 0.0061(8) 0.0265(9) -0.0060(9)
O5 0.0863(16) 0.0607(13) 0.0602(12) 0.0100(10) 0.0122(12) -0.0108(12)
O3 0.0920(16) 0.0743(15) 0.0505(11) 0.0073(10) 0.0208(11) 0.0106(12)
N2 0.0440(11) 0.0413(11) 0.0474(11) 0.0067(9) 0.0184(9) 0.0010(9)
N1 0.0488(11) 0.0385(11) 0.0507(11) 0.0028(8) 0.0209(9) -0.0017(9)
O4 0.126(2) 0.0585(15) 0.0535(13) 0.0075(11) 0.0037(13) -0.0028(14)
C19 0.0445(12) 0.0361(12) 0.0481(12) 0.0037(10) 0.0200(10) 0.0029(10)
C16 0.0423(12) 0.0349(12) 0.0488(12) 0.0066(9) 0.0188(10) 0.0037(10)
C15 0.0446(12) 0.0389(12) 0.0469(12) 0.0067(10) 0.0200(10) 0.0035(10)
C12 0.0434(12) 0.0326(12) 0.0639(15) 0.0030(10) 0.0240(11) 0.0032(10)
C13 0.0434(12) 0.0366(12) 0.0544(13) 0.0058(10) 0.0229(11) 0.0046(10)
C23 0.0463(12) 0.0374(12) 0.0475(12) 0.0048(10) 0.0212(10) 0.0042(10)
C22 0.0473(13) 0.0408(13) 0.0464(12) 0.0043(10) 0.0204(11) 0.0008(10)
C14 0.0422(12) 0.0361(12) 0.0527(13) 0.0070(10) 0.0216(10) 0.0051(10)
C25 0.0442(13) 0.0403(13) 0.0523(13) -0.0001(10) 0.0202(11) 0.0064(10)
C31 0.0507(13) 0.0438(13) 0.0491(13) 0.0053(10) 0.0243(11) 0.0032(11)
C30 0.0455(13) 0.0362(12) 0.0557(14) 0.0023(10) 0.0230(11) 0.0038(10)
C7 0.0498(14) 0.0354(13) 0.0747(17) 0.0056(11) 0.0346(13) 0.0075(11)
C24 0.0482(13) 0.0434(13) 0.0477(13) 0.0038(10) 0.0232(11) 0.0057(10)
C18 0.0506(13) 0.0445(13) 0.0461(13) 0.0018(10) 0.0176(11) -0.0056(11)
C11 0.0565(15) 0.0414(14) 0.0671(16) -0.0032(12) 0.0248(13) 0.0010(12)
C6 0.0508(14) 0.0379(13) 0.0728(17) 0.0134(12) 0.0355(13) 0.0114(11)
C17 0.0505(14) 0.0464(14) 0.0452(12) 0.0048(10) 0.0193(11) -0.0035(11)
C21 0.0671(16) 0.0461(14) 0.0463(13) -0.0021(11) 0.0229(12) -0.0123(12)
C1 0.0465(13) 0.0438(13) 0.0565(14) 0.0131(11) 0.0260(11) 0.0090(11)
C20 0.0646(16) 0.0525(15) 0.0451(13) 0.0017(11) 0.0225(12) -0.0091(13)
C29 0.0576(15) 0.0446(14) 0.0677(16) 0.0049(12) 0.0273(13) -0.0023(12)
C26 0.0560(15) 0.0537(16) 0.0586(15) -0.0040(12) 0.0194(13) 0.0027(13)
C2 0.0623(16) 0.0594(17) 0.0590(16) 0.0156(13) 0.0251(13) 0.0047(13)
C8 0.0621(17) 0.0398(14) 0.098(2) 0.0037(14) 0.0452(17) -0.0013(12)
C27 0.0573(16) 0.0498(16) 0.0759(19) -0.0120(13) 0.0232(14) -0.0020(13)
C28 0.0599(16) 0.0428(15) 0.084(2) -0.0018(14) 0.0285(15) -0.0041(13)
C10 0.0659(18) 0.0483(16) 0.0823(19) -0.0122(14) 0.0252(15) -0.0037(14)
C5 0.0704(18) 0.0495(15) 0.085(2) 0.0192(14) 0.0458(17) 0.0083(13)
C9 0.0647(18) 0.0417(15) 0.106(3) -0.0081(15) 0.0385(18) -0.0075(13)
C3 0.082(2) 0.078(2) 0.0600(17) 0.0209(15) 0.0335(16) 0.0116(18)
C4 0.085(2) 0.0628(19) 0.082(2) 0.0284(16) 0.0503(18) 0.0112(16)

loop_
_atom_type_symbol
_atom_type_description
_atom_type_scat_dispersion_real
_atom_type_scat_dispersion_imag
_atom_type_scat_source
C C 0.0033 0.0016 'International Tables Vol C Tables 4.2.6.8 and 6.1.1.4'
H H 0.0000 0.0000 'International Tables Vol C Tables 4.2.6.8 and 6.1.1.4'
N N 0.0061 0.0033 'International Tables Vol C Tables 4.2.6.8 and 6.1.1.4'
O O 0.0106 0.0060 'International Tables Vol C Tables 4.2.6.8 and 6.1.1.4'

loop_
_geom_angle_atom_site_label_1
_geom_angle_atom_site_label_2
_geom_angle_atom_site_label_3
_geom_angle
_geom_angle_site_symmetry_1
_geom_angle_site_symmetry_3
_geom_angle_publ_flag
H5B O5 H5A 104(3) . . ?
H3B O3 H3A 107(4) . . ?
C15 N2 C14 106.7(2) . . ?
C15 N2 H7 126.9(17) . . ?
C14 N2 H7 126.1(17) . . ?
C15 N1 C13 104.84(19) . . ?
H4A O4 H4B 111(3) . . ?
C20 C19 C18 117.6(2) . . ?
C20 C19 C22 117.1(2) . . ?
C18 C19 C22 125.3(2) . . ?
C21 C16 C17 118.2(2) . . ?
C21 C16 C15 120.2(2) . . ?
C17 C16 C15 121.6(2) . . ?
N1 C15 N2 112.05(19) . . ?
N1 C15 C16 124.2(2) . . ?
N2 C15 C16 123.7(2) . . ?
C11 C12 C7 120.6(2) . . ?
C11 C12 C13 122.1(2) . . ?
C7 C12 C13 117.3(2) . . ?
N1 C13 C14 110.5(2) . . ?
N1 C13 C12 128.3(2) . . ?
C14 C13 C12 121.2(2) . . ?
C22 C23 C24 134.3(2) . . ?
C22 C23 C31 119.7(2) . . ?
C24 C23 C31 106.0(2) . . ?
C23 C22 C19 134.5(2) . . ?
C23 C22 H22 112.8 . . ?
C19 C22 H22 112.8 . . ?
N2 C14 C13 105.88(19) . . ?
N2 C14 C1 130.6(2) . . ?
C13 C14 C1 123.5(2) . . ?
C30 C25 C26 120.8(2) . . ?
C30 C25 C24 110.0(2) . . ?
C26 C25 C24 129.2(2) . . ?
O2 C31 C30 125.4(2) . . ?
O2 C31 C23 126.8(2) . . ?
C30 C31 C23 107.77(19) . . ?
C25 C30 C29 121.4(2) . . ?
C25 C30 C31 109.3(2) . . ?
C29 C30 C31 129.3(2) . . ?
C8 C7 C12 116.7(3) . . ?
C8 C7 C6 122.7(2) . . ?
C12 C7 C6 120.6(2) . . ?
O1 C24 C23 129.0(2) . . ?
O1 C24 C25 124.1(2) . . ?
C23 C24 C25 106.95(18) . . ?
C17 C18 C19 120.6(2) . . ?
C17 C18 H18 119.7 . . ?
C19 C18 H18 119.7 . . ?
C10 C11 C12 120.6(3) . . ?
C10 C11 H11 119.7 . . ?
C12 C11 H11 119.7 . . ?
C5 C6 C1 116.5(3) . . ?
C5 C6 C7 122.5(2) . . ?
C1 C6 C7 121.0(2) . . ?
C18 C17 C16 121.4(2) . . ?
C18 C17 H17 119.3 . . ?
C16 C17 H17 119.3 . . ?
C20 C21 C16 120.5(2) . . ?
C20 C21 H21 119.7 . . ?
C16 C21 H21 119.7 . . ?
C2 C1 C6 120.8(2) . . ?
C2 C1 C14 122.9(2) . . ?
C6 C1 C14 116.2(2) . . ?
C21 C20 C19 121.7(2) . . ?
C21 C20 H20 119.2 . . ?
C19 C20 H20 119.2 . . ?
C28 C29 C30 117.6(3) . . ?
C28 C29 H29 121.2 . . ?
C30 C29 H29 121.2 . . ?
C27 C26 C25 117.9(2) . . ?
C27 C26 H26 121.1 . . ?
C25 C26 H26 121.1 . . ?
C3 C2 C1 120.3(3) . . ?
C3 C2 H2 119.8 . . ?
C1 C2 H2 119.8 . . ?
C9 C8 C7 122.0(3) . . ?
C9 C8 H8 119.0 . . ?
C7 C8 H8 119.0 . . ?
C26 C27 C28 121.3(3) . . ?
C26 C27 H27 119.3 . . ?
C28 C27 H27 119.3 . . ?
C29 C28 C27 121.0(3) . . ?
C29 C28 H28 119.5 . . ?
C27 C28 H28 119.5 . . ?
C11 C10 C9 119.4(3) . . ?
C11 C10 H10 120.3 . . ?
C9 C10 H10 120.3 . . ?
C4 C5 C6 122.1(3) . . ?
C4 C5 H5 118.9 . . ?
C6 C5 H5 118.9 . . ?
C8 C9 C10 120.8(3) . . ?
C8 C9 H9 119.6 . . ?
C10 C9 H9 119.6 . . ?
C2 C3 C4 119.5(3) . . ?
C2 C3 H3 120.3 . . ?
C4 C3 H3 120.3 . . ?
C5 C4 C3 120.7(3) . . ?
C5 C4 H4 119.7 . . ?
C3 C4 H4 119.7 . . ?

loop_
_geom_bond_atom_site_label_1
_geom_bond_atom_site_label_2
_geom_bond_distance
_geom_bond_site_symmetry_2
_geom_bond_publ_flag
O2 C31 1.222(3) . ?
O1 C24 1.221(3) . ?
O5 H5B 0.92(4) . ?
O5 H5A 1.00(5) . ?
O3 H3B 1.07(5) . ?
O3 H3A 0.95(5) . ?
N2 C15 1.368(3) . ?
N2 C14 1.377(3) . ?
N2 H7 1.01(3) . ?
N1 C15 1.334(3) . ?
N1 C13 1.377(3) . ?
O4 H4A 0.95(5) . ?
O4 H4B 0.85(4) . ?
C19 C20 1.396(3) . ?
C19 C18 1.401(3) . ?
C19 C22 1.452(3) . ?
C16 C21 1.389(3) . ?
C16 C17 1.395(3) . ?
C16 C15 1.464(3) . ?
C12 C11 1.399(4) . ?
C12 C7 1.422(3) . ?
C12 C13 1.434(3) . ?
C13 C14 1.381(3) . ?
C23 C22 1.353(3) . ?
C23 C24 1.486(3) . ?
C23 C31 1.491(3) . ?
C22 H22 0.9400 . ?
C14 C1 1.432(3) . ?
C25 C30 1.381(3) . ?
C25 C26 1.386(4) . ?
C25 C24 1.490(3) . ?
C31 C30 1.478(3) . ?
C30 C29 1.394(3) . ?
C7 C8 1.413(4) . ?
C7 C6 1.461(4) . ?
C18 C17 1.382(3) . ?
C18 H18 0.9400 . ?
C11 C10 1.384(4) . ?
C11 H11 0.9400 . ?
C6 C5 1.413(3) . ?
C6 C1 1.417(4) . ?
C17 H17 0.9400 . ?
C21 C20 1.383(3) . ?
C21 H21 0.9400 . ?
C1 C2 1.399(4) . ?
C20 H20 0.9400 . ?
C29 C28 1.379(4) . ?
C29 H29 0.9400 . ?
C26 C27 1.381(4) . ?
C26 H26 0.9400 . ?
C2 C3 1.381(4) . ?
C2 H2 0.9400 . ?
C8 C9 1.367(4) . ?
C8 H8 0.9400 . ?
C27 C28 1.391(4) . ?
C27 H27 0.9400 . ?
C28 H28 0.9400 . ?
C10 C9 1.390(4) . ?
C10 H10 0.9400 . ?
C5 C4 1.361(4) . ?
C5 H5 0.9400 . ?
C9 H9 0.9400 . ?
C3 C4 1.391(5) . ?
C3 H3 0.9400 . ?
C4 H4 0.9400 . ?
